data_2018935
loop_
_publ_author_name
'Hu, Dong-Cheng'
'Xiao, Chao-Hu'
'Guo, Guo-Zhe'
'Yang, Yun-Xia'
'Liu, Jia-Cheng'

_publ_section_title
;
 A one-dimensional silver(I) coordination polymer based on the
 2-[2-(pyridin-4-yl)-1<i>H</i>-benzimidazol-1-ylmethyl]phenol ligand
 exhibiting photoluminescence
;
_journal_coeditor_code WQ3027
_journal_issue 4
_journal_name_full 'Acta Crystallographica Section C'
_journal_page_first 356
_journal_page_last 359
_journal_paper_doi 10.1107/S0108270113005817
_journal_volume 69
_journal_year 2013
_chemical_formula_iupac '[Ag (C19 H15 N3 O)] Cl O4 , H2 O'
_chemical_formula_moiety 'C19 H15 Ag N3 O +, Cl O4 -, H2 O'
_chemical_formula_sum 'C19 H17 Ag Cl N3 O6'
_chemical_formula_weight 526.68
_chemical_name_systematic
;<i>catena</i>-Poly[[silver(I)-\m-{2-[2-(pyridin-4-yl)-1<i>H</i>-benzimidazol-1-ylmethyl]phenol-\k^2^<i>N</i>^2^:<i>N</i>^3^}] perchlorate
monohydrate]
;
_space_group_IT_number 14
_symmetry_cell_setting monoclinic
_symmetry_space_group_name_Hall '-P 2yn'
_symmetry_space_group_name_H-M 'P 1 21/n 1'
_atom_sites_solution_hydrogens geom
_atom_sites_solution_primary direct
_atom_sites_solution_secondary difmap
_audit_creation_method SHELXL97
_cell_angle_alpha 90.00
_cell_angle_beta 103.851(3)
_cell_angle_gamma 90.00
_cell_formula_units_Z 4
_cell_length_a 9.739(3)
_cell_length_b 21.260(7)
_cell_length_c 9.952(3)
_cell_measurement_reflns_used 5048
_cell_measurement_temperature 296(2)
_cell_measurement_theta_max 28.19
_cell_measurement_theta_min 2.32
_cell_volume 2000.7(11)
_computing_cell_refinement 'SAINT (Bruker, 2000)'
_computing_data_collection 'SMART (Bruker, 2000)'
_computing_data_reduction 'SAINT (Bruker, 2000)'
_computing_molecular_graphics 'DIAMOND (Brandenburg, 1999)'
_computing_publication_material 'SHELXTL (Sheldrick, 2008)'
_computing_structure_refinement 'SHELXL97 (Sheldrick, 2008)'
_computing_structure_solution 'SHELXS97 (Sheldrick, 2008)'
_diffrn_ambient_temperature 296(2)
_diffrn_measured_fraction_theta_full 0.998
_diffrn_measured_fraction_theta_max 0.998
_diffrn_measurement_device_type 'Bruker APEXII CCD area-detector'
_diffrn_measurement_method '\f and \w scans'
_diffrn_radiation_monochromator graphite
_diffrn_radiation_source 'fine-focus sealed tube'
_diffrn_radiation_type MoK\a
_diffrn_radiation_wavelength 0.71073
_diffrn_reflns_av_R_equivalents 0.0255
_diffrn_reflns_av_sigmaI/netI 0.0295
_diffrn_reflns_limit_h_max 9
_diffrn_reflns_limit_h_min -11
_diffrn_reflns_limit_k_max 25
_diffrn_reflns_limit_k_min -25
_diffrn_reflns_limit_l_max 12
_diffrn_reflns_limit_l_min -11
_diffrn_reflns_number 10711
_diffrn_reflns_theta_full 25.49
_diffrn_reflns_theta_max 25.49
_diffrn_reflns_theta_min 2.32
_exptl_absorpt_coefficient_mu 1.184
_exptl_absorpt_correction_T_max 0.8332
_exptl_absorpt_correction_T_min 0.7724
_exptl_absorpt_correction_type multi-scan
_exptl_absorpt_process_details '(SADABS; Bruker, 2000)'
_exptl_crystal_colour colourless
_exptl_crystal_density_diffrn 1.748
_exptl_crystal_density_method 'not measured'
_exptl_crystal_description block
_exptl_crystal_F_000 1056
_exptl_crystal_size_max 0.23
_exptl_crystal_size_mid 0.21
_exptl_crystal_size_min 0.16
_refine_diff_density_max 0.617
_refine_diff_density_min -0.682
_refine_ls_extinction_method none
_refine_ls_goodness_of_fit_ref 1.119
_refine_ls_hydrogen_treatment mixed
_refine_ls_matrix_type full
_refine_ls_number_parameters 280
_refine_ls_number_reflns 3712
_refine_ls_number_restraints 3
_refine_ls_restrained_S_all 1.118
_refine_ls_R_factor_all 0.0512
_refine_ls_R_factor_gt 0.0383
_refine_ls_shift/su_max 0.002
_refine_ls_shift/su_mean 0.000
_refine_ls_structure_factor_coef Fsqd
_refine_ls_weighting_details 'calc w = 1/[\s^2^(Fo^2^)+(0.0386P)^2^+2.8471P] where P=(Fo^2^+2Fc^2^)/3'
_refine_ls_weighting_scheme calc
_refine_ls_wR_factor_gt 0.0902
_refine_ls_wR_factor_ref 0.0983
_reflns_number_gt 3023
_reflns_number_total 3712
_reflns_threshold_expression I>2\s(I)
_cod_data_source_file wq3027.cif
_cod_data_source_block I
_cod_original_cell_volume 2000.8(11)
_cod_original_sg_symbol_H-M 'P 21/n'
_cod_database_code 2018935
_cod_database_fobs_code 2018935

loop_
_symmetry_equiv_pos_as_xyz
'x, y, z'
'-x+1/2, y+1/2, -z+1/2'
'-x, -y, -z'
'x-1/2, -y-1/2, z-1/2'

loop_
_atom_site_type_symbol
_atom_site_label
_atom_site_fract_x
_atom_site_fract_y
_atom_site_fract_z
_atom_site_U_iso_or_equiv
_atom_site_adp_type
_atom_site_calc_flag
_atom_site_refinement_flags
_atom_site_occupancy
_atom_site_symmetry_multiplicity
Ag Ag1 0.11957(4) 0.828815(14) 0.37908(4) 0.04760(13) Uani d . 1 1
C C1 0.2473(4) 1.01422(15) 0.5315(4) 0.0282(7) Uani d . 1 1
C C2 0.2306(4) 1.07915(17) 0.5172(4) 0.0349(8) Uani d . 1 1
H H2 0.2886 1.1068 0.5777 0.042 Uiso calc R 1 1
C C3 0.1241(4) 1.10039(19) 0.4095(4) 0.0439(10) Uani d . 1 1
H H3 0.1095 1.1434 0.3969 0.053 Uiso calc R 1 1
C C4 0.0378(4) 1.05856(19) 0.3187(4) 0.0423(10) Uani d . 1 1
H H4 -0.0332 1.0746 0.2472 0.051 Uiso calc R 1 1
C C5 0.0544(4) 0.99477(18) 0.3315(4) 0.0361(9) Uani d . 1 1
H H5 -0.0032 0.9672 0.2702 0.043 Uiso calc R 1 1
C C6 0.1614(4) 0.97299(16) 0.4406(4) 0.0286(8) Uani d . 1 1
C C7 0.3071(4) 0.91684(15) 0.5924(4) 0.0268(7) Uani d . 1 1
C C8 0.3816(4) 0.86186(16) 0.6642(4) 0.0286(8) Uani d . 1 1
C C9 0.5260(4) 0.85504(17) 0.6840(4) 0.0363(9) Uani d . 1 1
H H9 0.5796 0.8868 0.6572 0.044 Uiso calc R 1 1
C C10 0.5902(4) 0.80058(18) 0.7443(4) 0.0414(9) Uani d . 1 1
H H10 0.6874 0.7961 0.7561 0.050 Uiso calc R 1 1
C C11 0.3788(5) 0.76084(18) 0.7658(5) 0.0450(10) Uani d . 1 1
H H11 0.3274 0.7285 0.7934 0.054 Uiso calc R 1 1
C C12 0.3076(4) 0.81321(17) 0.7063(5) 0.0394(9) Uani d . 1 1
H H12 0.2101 0.8160 0.6942 0.047 Uiso calc R 1 1
C C13 0.4355(4) 1.00207(17) 0.7557(4) 0.0354(8) Uani d . 1 1
H H13A 0.4961 1.0343 0.7318 0.042 Uiso calc R 1 1
H H13B 0.4954 0.9682 0.8019 0.042 Uiso calc R 1 1
C C14 0.3540(4) 1.02929(17) 0.8527(4) 0.0338(8) Uani d . 1 1
C C15 0.3435(5) 1.09382(19) 0.8697(4) 0.0493(11) Uani d . 1 1
H H15 0.3905 1.1209 0.8225 0.059 Uiso calc R 1 1
C C16 0.2652(6) 1.1182(2) 0.9550(5) 0.0660(15) Uani d . 1 1
H H16 0.2586 1.1615 0.9649 0.079 Uiso calc R 1 1
C C17 0.1972(6) 1.0787(2) 1.0249(5) 0.0615(13) Uani d . 1 1
H H17 0.1422 1.0954 1.0808 0.074 Uiso calc R 1 1
C C18 0.2084(5) 1.0143(2) 1.0143(4) 0.0482(10) Uani d . 1 1
H H18 0.1640 0.9877 1.0649 0.058 Uiso calc R 1 1
C C19 0.2866(4) 0.98963(18) 0.9273(4) 0.0368(9) Uani d . 1 1
Cl Cl1 0.48617(13) 0.76977(6) 0.34110(14) 0.0599(3) Uani d . 1 1
N N1 0.3401(3) 0.97766(13) 0.6279(3) 0.0270(6) Uani d . 1 1
N N2 0.2016(3) 0.91201(13) 0.4816(3) 0.0285(6) Uani d . 1 1
N N3 0.5181(4) 0.75419(14) 0.7861(4) 0.0393(8) Uani d . 1 1
O O1 0.3008(3) 0.92688(13) 0.9095(3) 0.0482(7) Uani d . 1 1
H H1 0.2722 0.9077 0.9689 0.072 Uiso calc R 1 1
O O2 0.4204(6) 0.8299(3) 0.3398(6) 0.136(2) Uani d . 1 1
O O3 0.6273(4) 0.7772(2) 0.4112(5) 0.0911(14) Uani d . 1 1
O O4 0.4202(7) 0.7306(4) 0.4127(7) 0.204(4) Uani d . 1 1
O O5 0.4690(7) 0.7535(3) 0.2017(5) 0.129(2) Uani d . 1 1
O O6 0.1963(7) 0.8518(2) 0.0830(5) 0.0896(13) Uani d D 1 1
H H1W 0.133(6) 0.830(3) 0.032(8) 0.18(5) Uiso d D 1 1
H H2W 0.272(5) 0.836(3) 0.131(9) 0.17(5) Uiso d D 1 1

loop_
_atom_site_aniso_label
_atom_site_aniso_U_11
_atom_site_aniso_U_22
_atom_site_aniso_U_33
_atom_site_aniso_U_12
_atom_site_aniso_U_13
_atom_site_aniso_U_23
Ag1 0.0518(2) 0.03009(17) 0.0568(2) -0.01082(14) 0.00479(15) -0.01380(14)
C1 0.0305(19) 0.0242(17) 0.0293(18) -0.0004(15) 0.0059(15) 0.0016(14)
C2 0.040(2) 0.0241(17) 0.040(2) -0.0033(16) 0.0093(18) 0.0014(15)
C3 0.051(3) 0.032(2) 0.052(3) 0.0102(18) 0.019(2) 0.0128(18)
C4 0.040(2) 0.048(2) 0.037(2) 0.0094(19) 0.0057(18) 0.0140(18)
C5 0.032(2) 0.043(2) 0.0312(19) 0.0031(17) 0.0038(16) -0.0002(16)
C6 0.033(2) 0.0268(17) 0.0265(18) 0.0000(15) 0.0078(15) 0.0023(14)
C7 0.0264(18) 0.0231(16) 0.0324(18) -0.0013(14) 0.0102(15) -0.0015(14)
C8 0.0299(19) 0.0253(17) 0.0309(18) 0.0034(14) 0.0078(15) -0.0006(14)
C9 0.035(2) 0.0284(18) 0.048(2) 0.0023(16) 0.0134(18) 0.0056(16)
C10 0.033(2) 0.036(2) 0.054(3) 0.0060(17) 0.0102(19) 0.0031(18)
C11 0.046(3) 0.0297(19) 0.063(3) 0.0021(18) 0.020(2) 0.0111(19)
C12 0.029(2) 0.0287(19) 0.063(3) 0.0019(16) 0.0163(19) 0.0063(18)
C13 0.032(2) 0.0344(19) 0.035(2) -0.0082(16) -0.0021(16) -0.0031(16)
C14 0.034(2) 0.0335(19) 0.0284(19) -0.0004(16) -0.0025(16) -0.0037(15)
C15 0.073(3) 0.033(2) 0.039(2) -0.006(2) 0.008(2) -0.0057(17)
C16 0.105(4) 0.043(3) 0.050(3) 0.011(3) 0.019(3) -0.014(2)
C17 0.076(4) 0.065(3) 0.045(3) 0.017(3) 0.018(2) -0.011(2)
C18 0.049(3) 0.058(3) 0.037(2) -0.001(2) 0.010(2) 0.0002(19)
C19 0.036(2) 0.038(2) 0.030(2) -0.0013(17) -0.0040(16) -0.0030(16)
Cl1 0.0478(7) 0.0585(7) 0.0742(8) -0.0142(6) 0.0164(6) -0.0028(6)
N1 0.0289(16) 0.0227(14) 0.0278(15) -0.0018(12) 0.0035(13) -0.0018(11)
N2 0.0279(16) 0.0259(14) 0.0309(16) -0.0001(12) 0.0053(13) -0.0049(12)
N3 0.0394(19) 0.0304(16) 0.047(2) 0.0085(14) 0.0088(16) 0.0065(14)
O1 0.063(2) 0.0341(15) 0.0473(17) -0.0035(14) 0.0128(15) 0.0020(13)
O2 0.147(5) 0.157(5) 0.104(4) 0.096(4) 0.030(3) 0.002(3)
O3 0.044(2) 0.093(3) 0.137(4) -0.012(2) 0.024(2) -0.028(3)
O4 0.149(5) 0.274(8) 0.149(5) -0.160(6) -0.041(4) 0.108(6)
O5 0.177(5) 0.118(4) 0.088(3) -0.012(4) 0.020(3) -0.045(3)
O6 0.109(4) 0.079(3) 0.078(3) -0.021(3) 0.018(3) 0.021(2)

loop_
_atom_type_symbol
_atom_type_description
_atom_type_scat_dispersion_real
_atom_type_scat_dispersion_imag
_atom_type_scat_source
C C 0.0033 0.0016 'International Tables Vol C Tables 4.2.6.8 and 6.1.1.4'
H H 0.0000 0.0000 'International Tables Vol C Tables 4.2.6.8 and 6.1.1.4'
N N 0.0061 0.0033 'International Tables Vol C Tables 4.2.6.8 and 6.1.1.4'
O O 0.0106 0.0060 'International Tables Vol C Tables 4.2.6.8 and 6.1.1.4'
Ag Ag -0.8971 1.1015 'International Tables Vol C Tables 4.2.6.8 and 6.1.1.4'
Cl Cl 0.1484 0.1585 'International Tables Vol C Tables 4.2.6.8 and 6.1.1.4'

loop_
_geom_angle_atom_site_label_1
_geom_angle_atom_site_label_2
_geom_angle_atom_site_label_3
_geom_angle_site_symmetry_1
_geom_angle_site_symmetry_3
_geom_angle
N2 Ag1 N3 . 4_575 173.76(12)
C6 C1 N1 . . 106.8(3)
C6 C1 C2 . . 121.5(3)
N1 C1 C2 . . 131.8(3)
C3 C2 C1 . . 116.9(4)
C3 C2 H2 . . 121.6
C1 C2 H2 . . 121.6
C2 C3 C4 . . 121.3(4)
C2 C3 H3 . . 119.4
C4 C3 H3 . . 119.4
C5 C4 C3 . . 122.1(4)
C5 C4 H4 . . 118.9
C3 C4 H4 . . 118.9
C4 C5 C6 . . 116.9(4)
C4 C5 H5 . . 121.6
C6 C5 H5 . . 121.6
N2 C6 C1 . . 108.3(3)
N2 C6 C5 . . 130.3(3)
C1 C6 C5 . . 121.4(3)
N2 C7 N1 . . 112.3(3)
N2 C7 C8 . . 122.7(3)
N1 C7 C8 . . 125.0(3)
C9 C8 C12 . . 117.7(3)
C9 C8 C7 . . 121.4(3)
C12 C8 C7 . . 120.7(3)
C8 C9 C10 . . 119.3(4)
C8 C9 H9 . . 120.3
C10 C9 H9 . . 120.3
N3 C10 C9 . . 122.5(4)
N3 C10 H10 . . 118.8
C9 C10 H10 . . 118.8
N3 C11 C12 . . 123.0(4)
N3 C11 H11 . . 118.5
C12 C11 H11 . . 118.5
C11 C12 C8 . . 119.6(4)
C11 C12 H12 . . 120.2
C8 C12 H12 . . 120.2
N1 C13 C14 . . 111.5(3)
N1 C13 H13A . . 109.3
C14 C13 H13A . . 109.3
N1 C13 H13B . . 109.3
C14 C13 H13B . . 109.3
H13A C13 H13B . . 108.0
C19 C14 C15 . . 118.5(4)
C19 C14 C13 . . 120.0(3)
C15 C14 C13 . . 121.6(4)
C16 C15 C14 . . 121.1(4)
C16 C15 H15 . . 119.4
C14 C15 H15 . . 119.4
C17 C16 C15 . . 119.6(4)
C17 C16 H16 . . 120.2
C15 C16 H16 . . 120.2
C16 C17 C18 . . 121.1(5)
C16 C17 H17 . . 119.4
C18 C17 H17 . . 119.4
C17 C18 C19 . . 119.3(4)
C17 C18 H18 . . 120.4
C19 C18 H18 . . 120.4
O1 C19 C18 . . 122.8(4)
O1 C19 C14 . . 116.8(4)
C18 C19 C14 . . 120.4(4)
O4 Cl1 O3 . . 110.0(3)
O4 Cl1 O5 . 1 114.2(4)
O3 Cl1 O5 . 1 113.2(3)
O4 Cl1 O5 . . 114.2(4)
O3 Cl1 O5 . . 113.2(3)
O4 Cl1 O2 . . 106.7(5)
O3 Cl1 O2 . . 106.9(3)
O5 Cl1 O2 1 . 105.3(3)
O5 Cl1 O2 . . 105.3(3)
O4 Cl1 O2 . 1 106.7(5)
O3 Cl1 O2 . 1 106.9(3)
O5 Cl1 O2 1 1 105.3(3)
O5 Cl1 O2 . 1 105.3(3)
C7 N1 C1 . . 106.2(3)
C7 N1 C13 . . 128.2(3)
C1 N1 C13 . . 124.7(3)
C7 N2 C6 . . 106.4(3)
C7 N2 Ag1 . . 126.9(2)
C6 N2 Ag1 . . 126.6(2)
C11 N3 C10 . . 117.9(3)
C11 N3 Ag1 . 4_676 120.4(3)
C10 N3 Ag1 . 4_676 121.7(3)
C19 O1 H1 . . 109.5
H1W O6 H2W . . 122(2)

loop_
_geom_bond_atom_site_label_1
_geom_bond_atom_site_label_2
_geom_bond_site_symmetry_2
_geom_bond_distance
Ag1 N2 . 2.102(3)
Ag1 N3 4_575 2.124(3)
C1 C6 . 1.387(5)
C1 N1 . 1.388(4)
C1 C2 . 1.393(5)
C2 C3 . 1.377(5)
C2 H2 . 0.9300
C3 C4 . 1.396(6)
C3 H3 . 0.9300
C4 C5 . 1.368(6)
C4 H4 . 0.9300
C5 C6 . 1.392(5)
C5 H5 . 0.9300
C6 N2 . 1.387(4)
C7 N2 . 1.319(4)
C7 N1 . 1.358(4)
C7 C8 . 1.468(5)
C8 C9 . 1.380(5)
C8 C12 . 1.381(5)
C9 C10 . 1.382(5)
C9 H9 . 0.9300
C10 N3 . 1.334(5)
C10 H10 . 0.9300
C11 N3 . 1.331(5)
C11 C12 . 1.369(5)
C11 H11 . 0.9300
C12 H12 . 0.9300
C13 N1 . 1.479(4)
C13 C14 . 1.505(5)
C13 H13A . 0.9700
C13 H13B . 0.9700
C14 C19 . 1.388(5)
C14 C15 . 1.389(5)
C15 C16 . 1.372(7)
C15 H15 . 0.9300
C16 C17 . 1.359(7)
C16 H16 . 0.9300
C17 C18 . 1.379(7)
C17 H17 . 0.9300
C18 C19 . 1.386(6)
C18 H18 . 0.9300
C19 O1 . 1.357(5)
Cl1 O4 . 1.354(5)
Cl1 O3 . 1.393(4)
Cl1 O5 1 1.400(5)
Cl1 O5 . 1.400(5)
Cl1 O2 . 1.428(5)
Cl1 O2 1 1.428(5)
N3 Ag1 4_676 2.124(3)
O1 H1 . 0.8200
O6 H1W . 0.842(10)
O6 H2W . 0.843(10)

loop_
_geom_hbond_atom_site_label_D
_geom_hbond_atom_site_label_H
_geom_hbond_atom_site_label_A
_geom_hbond_site_symmetry_A
_geom_hbond_distance_DH
_geom_hbond_distance_HA
_geom_hbond_distance_DA
_geom_hbond_angle_DHA
O6 H1W O3 4_575 0.842(10) 2.57(6) 3.217(7) 135(7)
O6 H1W O4 4_575 0.842(10) 2.48(2) 3.316(9) 169(9)
O1 H1 O6 1_556 0.82 1.91 2.721(5) 170.0
O6 H2W O2 1 0.843(10) 2.23(5) 2.973(8) 146(9)
O6 H2W O5 1 0.843(10) 2.57(4) 3.363(9) 157(7)

loop_
_geom_torsion_atom_site_label_1
_geom_torsion_atom_site_label_2
_geom_torsion_atom_site_label_3
_geom_torsion_atom_site_label_4
_geom_torsion_site_symmetry_1
_geom_torsion_site_symmetry_4
_geom_torsion
C6 C1 C2 C3 . . 0.5(6)
N1 C1 C2 C3 . . -178.7(4)
C1 C2 C3 C4 . . -0.3(6)
C2 C3 C4 C5 . . -0.2(6)
C3 C4 C5 C6 . . 0.4(6)
N1 C1 C6 N2 . . 0.1(4)
C2 C1 C6 N2 . . -179.3(3)
N1 C1 C6 C5 . . 179.1(3)
C2 C1 C6 C5 . . -0.3(6)
C4 C5 C6 N2 . . 178.5(4)
C4 C5 C6 C1 . . -0.2(6)
N2 C7 C8 C9 . . 123.2(4)
N1 C7 C8 C9 . . -54.6(5)
N2 C7 C8 C12 . . -52.6(5)
N1 C7 C8 C12 . . 129.6(4)
C12 C8 C9 C10 . . 0.1(6)
C7 C8 C9 C10 . . -175.9(3)
C8 C9 C10 N3 . . -0.9(6)
N3 C11 C12 C8 . . 0.2(7)
C9 C8 C12 C11 . . 0.3(6)
C7 C8 C12 C11 . . 176.2(4)
N1 C13 C14 C19 . . 74.4(4)
N1 C13 C14 C15 . . -105.4(4)
C19 C14 C15 C16 . . -1.9(6)
C13 C14 C15 C16 . . 177.9(4)
C14 C15 C16 C17 . . 0.4(8)
C15 C16 C17 C18 . . 1.6(8)
C16 C17 C18 C19 . . -2.1(7)
C17 C18 C19 O1 . . -178.9(4)
C17 C18 C19 C14 . . 0.6(6)
C15 C14 C19 O1 . . -179.1(4)
C13 C14 C19 O1 . . 1.1(5)
C15 C14 C19 C18 . . 1.4(6)
C13 C14 C19 C18 . . -178.4(4)
N2 C7 N1 C1 . . 0.2(4)
C8 C7 N1 C1 . . 178.2(3)
N2 C7 N1 C13 . . 169.8(3)
C8 C7 N1 C13 . . -12.2(6)
C6 C1 N1 C7 . . -0.2(4)
C2 C1 N1 C7 . . 179.1(4)
C6 C1 N1 C13 . . -170.2(3)
C2 C1 N1 C13 . . 9.1(6)
C14 C13 N1 C7 . . -104.0(4)
C14 C13 N1 C1 . . 63.8(4)
N1 C7 N2 C6 . . -0.1(4)
C8 C7 N2 C6 . . -178.1(3)
N1 C7 N2 Ag1 . . 176.1(2)
C8 C7 N2 Ag1 . . -2.0(5)
C5 C6 N2 C7 . . -178.9(4)
C1 C6 N2 Ag1 . . -176.2(2)
C5 C6 N2 Ag1 . . 4.9(6)
N3 Ag1 N2 C7 4_575 . 103.2(11)
N3 Ag1 N2 C6 4_575 . -81.3(12)
C12 C11 N3 C10 . . -0.9(6)
C12 C11 N3 Ag1 . 4_676 -179.9(3)
C9 C10 N3 C11 . . 1.3(6)
C9 C10 N3 Ag1 . 4_676 -179.7(3)
